data_1008495
loop_
_publ_author_name
'Marcos, M D'
'Ibanez, R'
'Amoros, P'
'Le Bail, A'

_publ_section_title
;
Layer structure of (CoCl(H~2~PO~2~)) . H~2~O
;
_journal_coden_ASTM ACSCEE
_journal_name_full 'Acta Crystallographica C (39,1983-)'
_journal_page_first 1152
_journal_page_last 1155
_journal_volume 47
_journal_year 1991
_chemical_formula_structural 'Co (H2 P O2) Cl (H2 O)'
_chemical_formula_sum 'Cl Co H4 O3 P'
_chemical_name_systematic 'Cobalt phosphinate chloride hydrate'
_space_group_IT_number 61
_symmetry_cell_setting orthorhombic
_symmetry_Int_Tables_number 61
_symmetry_space_group_name_Hall '-P 2ac 2ab'
_symmetry_space_group_name_H-M 'P b c a'
_cell_angle_alpha 90
_cell_angle_beta 90
_cell_angle_gamma 90
_cell_formula_units_Z 8
_cell_length_a 7.416(4)
_cell_length_b 13.082(7)
_cell_length_c 9.483(5)
_cell_volume 920.0
_refine_ls_R_factor_all 0.025
_cod_duplicate_entry 1000099
_cod_original_formula_sum 'H4 Cl Co O3 P'
_cod_database_code 1008495

loop_
_symmetry_equiv_pos_as_xyz
x,y,z
1/2+x,1/2-y,-z
-x,1/2+y,1/2-z
1/2-x,-y,1/2+z
-x,-y,-z
1/2-x,1/2+y,z
x,1/2-y,1/2+z
1/2+x,y,1/2-z

loop_
_atom_site_aniso_label
_atom_site_aniso_U_11
_atom_site_aniso_U_12
_atom_site_aniso_U_13
_atom_site_aniso_U_22
_atom_site_aniso_U_23
_atom_site_aniso_U_33
Co1 0.0127(1) -0.0011(1) -0.0010(1) 0.0198(1) 0.0003(1) 0.0130(1)
P1 0.0138(1) -0.0004(1) 0.0005(1) 0.0158(2) .0000(1) 0.0151(1)
Cl1 0.0169(1) 0.0009(1) 0.0028(1) 0.0205(2) 0.0002(1) 0.0186(1)
O1 0.0133(4) 0.0018(3) 0.0003(3) 0.0214(5) -0.0016(3) 0.0152(4)
O2 0.0181(5) -0.0023(4) -0.0020(4) 0.0302(6) 0.0028(4) 0.0192(4)
O3 0.0151(4) -0.0051(4) 0.0024(3) 0.0260(6) -0.0005(4) 0.0184(4)

loop_
_atom_site_label
_atom_site_type_symbol
_atom_site_symmetry_multiplicity
_atom_site_Wyckoff_symbol
_atom_site_fract_x
_atom_site_fract_y
_atom_site_fract_z
_atom_site_occupancy
_atom_site_attached_hydrogens
_atom_site_calc_flag
Co1 Co2+ 8 c 0.11761(3) 0.50057(2) 0.14499(2) 1. 0 d
P1 P1+ 8 c 0.22495(5) 0.15392(3) 0.38784(4) 1. 0 d
Cl1 Cl1- 8 c 0.87924(5) 0.39750(3) 0.26525(4) 1. 0 d
O1 O2- 8 c 0.0858(2) 0.0871(1) 0.4626(1) 1. 0 d
O2 O2- 8 c 0.6960(2) 0.0943(1) 0.4568(1) 1. 0 d
O3 O2- 8 c 0.3775(2) 0.0965(1) 0.3168(1) 1. 0 d
H1 H1+ 8 c 0.285(4) 0.211(2) 0.478(3) 1. 0 d
H2 H1+ 8 c 0.137(4) 0.212(2) 0.306(3) 1. 0 d
H3 H1+ 8 c 0.577(5) 0.089(2) 0.432(4) 1. 0 d
H4 H1+ 8 c 0.699(5) 0.098(2) 0.551(4) 1. 0 d

loop_
_atom_type_symbol
_atom_type_oxidation_number
Co2+ 2.000
P1+ 1.000
Cl1- -1.000
O2- -2.000
H1+ 1.000
